data_4082241
loop_
_publ_author_name
'Meana, Isabel'
'Espinet, Pablo'
'Alb\'eniz, Ana C.'

_publ_contact_author
;
 Ana Carmen Albeniz
 IU CINQUIMA/Quimica Inorganica
 Facultad de Ciencias
 Universidad de Valladolid
 E47071
 Valladolid
 Spain
;
_publ_section_title
;
 Heterometallic Complexes by Transmetalation of Alkynyl Groups from Copper
 or Silver to Allyl Palladium Complexes: Demetalation Studies and Alkynyl
 Homocoupling
;
_journal_issue 1
_journal_name_full Organometallics
_journal_page_first 1
_journal_paper_doi 10.1021/om4005498
_journal_volume 33
_journal_year 2014
_chemical_formula_sum 'C54 H48 Ag Cl P2 Pd2'
_chemical_formula_weight 1115.09
_chemical_name_systematic
; 
 ? 
;
_space_group_IT_number 14
_symmetry_cell_setting monoclinic
_symmetry_space_group_name_Hall '-P 2yn'
_symmetry_space_group_name_H-M 'P 1 21/n 1'
_atom_sites_solution_hydrogens geom
_atom_sites_solution_primary direct
_atom_sites_solution_secondary difmap
_audit_creation_method SHELXL-97
_cell_angle_alpha 90.00
_cell_angle_beta 101.392(13)
_cell_angle_gamma 90.00
_cell_formula_units_Z 4
_cell_length_a 11.1373(10)
_cell_length_b 18.8145(19)
_cell_length_c 24.316(5)
_cell_measurement_reflns_used 1539
_cell_measurement_temperature 293(2)
_cell_measurement_theta_max 28.5246
_cell_measurement_theta_min 3.0891
_cell_volume 4994.9(13)
_computing_structure_refinement 'SHELXL-97 (Sheldrick, 1997)'
_computing_structure_solution 'SHELXS-97 (Sheldrick, 1990)'
_diffrn_ambient_temperature 293(2)
_diffrn_measured_fraction_theta_full 0.992
_diffrn_measured_fraction_theta_max 0.992
_diffrn_radiation_monochromator graphite
_diffrn_radiation_source 'fine-focus sealed tube'
_diffrn_radiation_type MoK\a
_diffrn_radiation_wavelength 0.71073
_diffrn_reflns_av_R_equivalents 0.0398
_diffrn_reflns_av_sigmaI/netI 0.1088
_diffrn_reflns_limit_h_max 11
_diffrn_reflns_limit_h_min -13
_diffrn_reflns_limit_k_max 22
_diffrn_reflns_limit_k_min -18
_diffrn_reflns_limit_l_max 29
_diffrn_reflns_limit_l_min -19
_diffrn_reflns_number 18190
_diffrn_reflns_theta_full 25.35
_diffrn_reflns_theta_max 25.35
_diffrn_reflns_theta_min 2.86
_exptl_absorpt_coefficient_mu 1.252
_exptl_absorpt_correction_T_max 1.00000
_exptl_absorpt_correction_T_min 0.97213
_exptl_absorpt_correction_type multi-scan
_exptl_crystal_colour blue
_exptl_crystal_density_diffrn 1.483
_exptl_crystal_density_method 'not measured'
_exptl_crystal_description prism
_exptl_crystal_F_000 2232
_exptl_crystal_size_max 0.2911
_exptl_crystal_size_mid 0.1305
_exptl_crystal_size_min 0.0432
_refine_diff_density_max 0.945
_refine_diff_density_min -0.451
_refine_diff_density_rms 0.084
_refine_ls_extinction_method none
_refine_ls_goodness_of_fit_ref 0.812
_refine_ls_hydrogen_treatment mixed
_refine_ls_matrix_type full
_refine_ls_number_parameters 543
_refine_ls_number_reflns 9075
_refine_ls_number_restraints 10
_refine_ls_restrained_S_all 0.815
_refine_ls_R_factor_all 0.1191
_refine_ls_R_factor_gt 0.0459
_refine_ls_shift/su_max 0.013
_refine_ls_shift/su_mean 0.001
_refine_ls_structure_factor_coef Fsqd
_refine_ls_weighting_details 'calc w=1/[\s^2^(Fo^2^)+(0.0542P)^2^+0.0000P] where P=(Fo^2^+2Fc^2^)/3'
_refine_ls_weighting_scheme calc
_refine_ls_wR_factor_gt 0.1020
_refine_ls_wR_factor_ref 0.1141
_reflns_number_gt 4014
_reflns_number_total 9075
_reflns_threshold_expression >2sigma(I)
_cod_data_source_file om4005498_si_003.cif
_cod_data_source_block imb293
_cod_depositor_comments
;Adding full bibliography for
 ./tmp-cod-update-bibliographies-18343/cifs/4082241.cif.
;
_cod_original_cell_volume 4994.9(12)
_cod_original_sg_symbol_H-M P2(1)/n
_cod_database_code 4082241

loop_
_symmetry_equiv_pos_as_xyz
'x, y, z'
'-x+1/2, y+1/2, -z+1/2'
'-x, -y, -z'
'x-1/2, -y-1/2, z-1/2'

loop_
_atom_site_label
_atom_site_type_symbol
_atom_site_fract_x
_atom_site_fract_y
_atom_site_fract_z
_atom_site_U_iso_or_equiv
_atom_site_adp_type
_atom_site_occupancy
_atom_site_symmetry_multiplicity
_atom_site_calc_flag
_atom_site_refinement_flags
Ag1 Ag 0.14740(5) 0.70507(3) 0.20671(3) 0.0799(2) Uani 1 1 d .
Cl1 Cl 0.14657(18) 0.57335(10) 0.20857(9) 0.0848(6) Uani 1 1 d .
Pd1 Pd 0.00566(4) 0.68289(2) 0.07499(2) 0.05383(17) Uani 1 1 d .
Pd2 Pd 0.28266(4) 0.69220(3) 0.33718(2) 0.05567(17) Uani 1 1 d .
P1 P 0.15311(13) 0.71831(8) 0.02730(8) 0.0494(4) Uani 1 1 d .
P2 P 0.13376(13) 0.73417(8) 0.38116(7) 0.0484(4) Uani 1 1 d .
C1 C -0.0362(9) 0.5838(4) 0.0301(5) 0.128(4) Uani 1 1 d .
C2A C -0.0635(17) 0.5749(9) 0.0771(9) 0.069(8) Uiso 0.51(4) 1 d P
C2B C -0.120(2) 0.6009(11) 0.0558(11) 0.082(8) Uiso 0.49(4) 1 d P
C3 C -0.1376(6) 0.6236(4) 0.1032(4) 0.092(3) Uani 1 1 d .
C4 C 0.0079(6) 0.7629(4) 0.1326(3) 0.067(2) Uani 1 1 d .
C5 C -0.0011(9) 0.8035(5) 0.1648(5) 0.124(3) Uani 1 1 d .
C6 C -0.0123(14) 0.8592(6) 0.2130(6) 0.212(7) Uani 1 1 d D
H6A H -0.0454 0.8348 0.2418 0.254 Uiso 1 1 calc R
H6B H 0.0693 0.8754 0.2299 0.254 Uiso 1 1 calc R
C7 C -0.0874(13) 0.9203(7) 0.1949(4) 0.276(10) Uani 1 1 d D
H7A H -0.1712 0.9041 0.1833 0.332 Uiso 1 1 calc R
H7B H -0.0622 0.9396 0.1620 0.332 Uiso 1 1 calc R
C8 C -0.0867(12) 0.9783(5) 0.2351(6) 0.212(7) Uani 1 1 d D
H8A H -0.0028 0.9940 0.2472 0.254 Uiso 1 1 calc R
H8B H -0.1324 1.0177 0.2154 0.254 Uiso 1 1 calc R
C9 C -0.1361(11) 0.9636(7) 0.2845(5) 0.186(6) Uani 1 1 d D
H9A H -0.1909 0.9238 0.2775 0.279 Uiso 1 1 calc R
H9B H -0.1799 1.0045 0.2937 0.279 Uiso 1 1 calc R
H9C H -0.0704 0.9527 0.3153 0.279 Uiso 1 1 calc R
C10 C 0.3344(9) 0.6004(4) 0.3911(4) 0.119(4) Uani 1 1 d .
C11 C 0.3752(9) 0.5923(5) 0.3453(6) 0.134(4) Uani 1 1 d .
C12 C 0.4341(7) 0.6352(5) 0.3147(4) 0.100(3) Uani 1 1 d .
C13 C 0.2830(6) 0.7691(4) 0.2771(3) 0.072(2) Uani 1 1 d .
C14 C 0.2945(8) 0.8092(5) 0.2442(4) 0.106(3) Uani 1 1 d .
C15 C 0.3105(11) 0.8695(6) 0.2071(5) 0.179(5) Uani 1 1 d D
H15A H 0.2485 0.8665 0.1730 0.215 Uiso 1 1 calc R
H15B H 0.2979 0.9136 0.2258 0.215 Uiso 1 1 calc R
C16 C 0.4300(11) 0.8712(7) 0.1923(7) 0.288(11) Uani 1 1 d D
H16A H 0.4471 0.8243 0.1791 0.346 Uiso 1 1 calc R
H16B H 0.4905 0.8806 0.2261 0.346 Uiso 1 1 calc R
C17 C 0.4473(12) 0.9233(9) 0.1495(5) 0.287(12) Uani 1 1 d D
H17A H 0.4841 0.8990 0.1217 0.344 Uiso 1 1 calc R
H17B H 0.3671 0.9397 0.1306 0.344 Uiso 1 1 calc R
C18 C 0.5207(17) 0.9846(6) 0.1685(8) 0.321(14) Uani 1 1 d D
H18A H 0.4975 1.0033 0.2016 0.481 Uiso 1 1 calc R
H18B H 0.5081 1.0202 0.1396 0.481 Uiso 1 1 calc R
H18C H 0.6056 0.9713 0.1769 0.481 Uiso 1 1 calc R
C21 C 0.3069(5) 0.7030(3) 0.0682(3) 0.0469(15) Uani 1 1 d .
C22 C 0.4100(6) 0.7373(3) 0.0582(3) 0.0666(19) Uani 1 1 d .
H22 H 0.4024 0.7718 0.0303 0.080 Uiso 1 1 calc R
C23 C 0.5244(6) 0.7210(4) 0.0893(4) 0.074(2) Uani 1 1 d .
H23 H 0.5936 0.7434 0.0816 0.089 Uiso 1 1 calc R
C24 C 0.5362(7) 0.6716(4) 0.1317(3) 0.076(2) Uani 1 1 d .
H24 H 0.6134 0.6610 0.1526 0.091 Uiso 1 1 calc R
C25 C 0.4356(7) 0.6380(4) 0.1434(3) 0.071(2) Uani 1 1 d .
H25 H 0.4435 0.6051 0.1725 0.086 Uiso 1 1 calc R
C26 C 0.3226(6) 0.6536(3) 0.1117(3) 0.0574(18) Uani 1 1 d .
H26 H 0.2542 0.6304 0.1195 0.069 Uiso 1 1 calc R
C31 C 0.1600(6) 0.8117(3) 0.0051(3) 0.0578(18) Uani 1 1 d .
C32 C 0.1979(6) 0.8290(4) -0.0435(4) 0.083(2) Uani 1 1 d .
H32 H 0.2206 0.7937 -0.0662 0.099 Uiso 1 1 calc R
C33 C 0.2018(7) 0.9000(5) -0.0585(5) 0.102(3) Uani 1 1 d .
H33 H 0.2298 0.9127 -0.0907 0.122 Uiso 1 1 calc R
C34 C 0.1644(8) 0.9512(5) -0.0259(6) 0.116(4) Uani 1 1 d .
H34 H 0.1690 0.9988 -0.0354 0.140 Uiso 1 1 calc R
C35 C 0.1203(8) 0.9331(4) 0.0207(5) 0.103(3) Uani 1 1 d .
H35 H 0.0924 0.9685 0.0417 0.123 Uiso 1 1 calc R
C36 C 0.1164(6) 0.8620(4) 0.0372(4) 0.081(2) Uani 1 1 d .
H36 H 0.0855 0.8492 0.0686 0.097 Uiso 1 1 calc R
C41 C 0.1489(5) 0.6679(3) -0.0373(3) 0.0476(16) Uani 1 1 d .
C42 C 0.2409(6) 0.6231(3) -0.0446(3) 0.0592(18) Uani 1 1 d .
H42 H 0.3124 0.6210 -0.0174 0.071 Uiso 1 1 calc R
C43 C 0.2295(7) 0.5807(4) -0.0918(3) 0.071(2) Uani 1 1 d .
H43 H 0.2928 0.5503 -0.0960 0.086 Uiso 1 1 calc R
C44 C 0.1253(8) 0.5835(4) -0.1321(4) 0.082(2) Uani 1 1 d .
H44 H 0.1178 0.5544 -0.1634 0.098 Uiso 1 1 calc R
C45 C 0.0298(6) 0.6296(4) -0.1269(3) 0.080(2) Uani 1 1 d .
H45 H -0.0408 0.6325 -0.1546 0.095 Uiso 1 1 calc R
C46 C 0.0448(6) 0.6707(4) -0.0790(3) 0.0671(19) Uani 1 1 d .
H46 H -0.0179 0.7015 -0.0746 0.081 Uiso 1 1 calc R
C51 C 0.1401(5) 0.8276(3) 0.4029(3) 0.0552(17) Uani 1 1 d .
C52 C 0.1903(6) 0.8779(3) 0.3729(3) 0.0644(19) Uani 1 1 d .
H52 H 0.2233 0.8646 0.3421 0.077 Uiso 1 1 calc R
C53 C 0.1907(6) 0.9488(4) 0.3892(4) 0.076(2) Uani 1 1 d .
H53 H 0.2252 0.9826 0.3691 0.091 Uiso 1 1 calc R
C54 C 0.1431(7) 0.9701(4) 0.4331(4) 0.081(2) Uani 1 1 d .
H54 H 0.1444 1.0179 0.4431 0.097 Uiso 1 1 calc R
C55 C 0.0931(6) 0.9208(4) 0.4628(3) 0.075(2) Uani 1 1 d .
H55 H 0.0601 0.9353 0.4932 0.090 Uiso 1 1 calc R
C56 C 0.0903(6) 0.8496(4) 0.4487(3) 0.068(2) Uani 1 1 d .
H56 H 0.0557 0.8166 0.4695 0.082 Uiso 1 1 calc R
C61 C -0.0200(5) 0.7221(3) 0.3393(3) 0.0468(15) Uani 1 1 d .
C62 C -0.0402(6) 0.6694(4) 0.3006(3) 0.071(2) Uani 1 1 d .
H62 H 0.0254 0.6419 0.2947 0.085 Uiso 1 1 calc R
C63 C -0.1557(7) 0.6554(5) 0.2698(4) 0.096(3) Uani 1 1 d .
H63 H -0.1670 0.6192 0.2432 0.116 Uiso 1 1 calc R
C64 C -0.2535(7) 0.6949(5) 0.2782(4) 0.105(3) Uani 1 1 d .
H64 H -0.3316 0.6857 0.2576 0.125 Uiso 1 1 calc R
C65 C -0.2354(7) 0.7473(5) 0.3169(4) 0.090(2) Uani 1 1 d .
H65 H -0.3020 0.7737 0.3232 0.108 Uiso 1 1 calc R
C66 C -0.1191(6) 0.7625(4) 0.3474(3) 0.068(2) Uani 1 1 d .
H66 H -0.1078 0.7996 0.3732 0.081 Uiso 1 1 calc R
C71 C 0.1327(5) 0.6865(3) 0.4459(3) 0.0469(15) Uani 1 1 d .
C72 C 0.2337(6) 0.6921(3) 0.4895(3) 0.0594(18) Uani 1 1 d .
H72 H 0.2967 0.7231 0.4859 0.071 Uiso 1 1 calc R
C73 C 0.2427(6) 0.6529(4) 0.5376(3) 0.070(2) Uani 1 1 d .
H73 H 0.3114 0.6569 0.5662 0.084 Uiso 1 1 calc R
C74 C 0.1490(7) 0.6077(4) 0.5432(3) 0.074(2) Uani 1 1 d .
H74 H 0.1540 0.5806 0.5756 0.088 Uiso 1 1 calc R
C75 C 0.0492(7) 0.6027(3) 0.5012(4) 0.070(2) Uani 1 1 d .
H75 H -0.0140 0.5720 0.5051 0.084 Uiso 1 1 calc R
C76 C 0.0396(6) 0.6420(3) 0.4531(3) 0.0590(18) Uani 1 1 d .
H76 H -0.0305 0.6384 0.4252 0.071 Uiso 1 1 calc R

loop_
_atom_site_aniso_label
_atom_site_aniso_U_11
_atom_site_aniso_U_22
_atom_site_aniso_U_33
_atom_site_aniso_U_23
_atom_site_aniso_U_13
_atom_site_aniso_U_12
Ag1 0.0915(4) 0.0882(4) 0.0610(4) -0.0088(3) 0.0174(3) -0.0017(3)
Cl1 0.1070(13) 0.0809(13) 0.0686(15) 0.0003(11) 0.0229(11) -0.0017(11)
Pd1 0.0511(3) 0.0574(3) 0.0545(4) -0.0053(3) 0.0141(3) -0.0006(2)
Pd2 0.0509(3) 0.0671(3) 0.0512(4) -0.0005(3) 0.0152(3) 0.0011(2)
P1 0.0538(9) 0.0412(9) 0.0535(13) -0.0003(8) 0.0116(9) 0.0003(7)
P2 0.0514(9) 0.0444(9) 0.0514(13) 0.0011(8) 0.0150(9) -0.0008(7)
C1 0.173(9) 0.078(6) 0.158(11) -0.060(6) 0.093(8) -0.082(6)
C3 0.067(5) 0.096(6) 0.123(9) -0.013(5) 0.042(5) -0.039(4)
C4 0.092(5) 0.057(4) 0.055(6) -0.016(4) 0.019(4) 0.018(4)
C5 0.143(8) 0.125(8) 0.096(9) -0.017(7) 0.008(7) 0.037(7)
C6 0.325(19) 0.142(11) 0.150(15) -0.040(10) 0.001(14) 0.041(12)
C7 0.43(3) 0.143(13) 0.20(2) -0.055(13) -0.055(19) 0.009(16)
C8 0.319(18) 0.136(10) 0.209(19) -0.080(11) 0.122(15) -0.026(11)
C9 0.206(12) 0.214(14) 0.147(14) -0.035(11) 0.057(11) -0.009(10)
C10 0.173(9) 0.086(6) 0.112(9) 0.026(6) 0.059(7) 0.087(6)
C11 0.123(8) 0.109(8) 0.181(14) 0.031(8) 0.055(8) 0.085(7)
C12 0.087(6) 0.122(7) 0.100(8) -0.011(6) 0.042(5) 0.041(5)
C13 0.091(5) 0.078(5) 0.049(6) -0.005(4) 0.019(4) -0.031(4)
C14 0.132(7) 0.116(7) 0.070(7) 0.016(6) 0.022(6) -0.043(6)
C15 0.227(14) 0.186(12) 0.128(12) 0.059(10) 0.043(10) -0.028(10)
C16 0.36(2) 0.31(2) 0.26(2) 0.108(17) 0.22(2) 0.022(18)
C17 0.33(2) 0.25(2) 0.36(3) -0.02(2) 0.27(2) -0.068(18)
C18 0.50(3) 0.145(14) 0.40(3) 0.008(16) 0.29(3) 0.039(18)
C21 0.057(4) 0.041(3) 0.045(4) -0.004(3) 0.014(3) -0.001(3)
C22 0.067(4) 0.069(5) 0.063(6) 0.015(4) 0.009(4) 0.000(4)
C23 0.053(4) 0.099(6) 0.071(6) 0.006(5) 0.010(4) -0.007(4)
C24 0.072(5) 0.097(6) 0.052(6) -0.007(5) -0.003(4) 0.023(4)
C25 0.073(5) 0.082(5) 0.061(6) 0.009(4) 0.018(4) 0.010(4)
C26 0.061(4) 0.055(4) 0.059(5) 0.002(4) 0.019(4) 0.008(3)
C31 0.087(5) 0.031(3) 0.056(5) 0.012(3) 0.019(4) 0.019(3)
C32 0.069(4) 0.066(5) 0.112(8) 0.032(5) 0.015(5) 0.009(4)
C33 0.081(5) 0.090(7) 0.136(10) 0.050(7) 0.022(6) -0.004(5)
C34 0.094(7) 0.064(6) 0.174(13) 0.037(7) -0.016(7) -0.031(5)
C35 0.110(7) 0.040(5) 0.143(11) -0.011(5) -0.011(7) -0.006(4)
C36 0.088(5) 0.056(5) 0.087(7) 0.011(4) -0.011(5) -0.009(4)
C41 0.047(3) 0.050(4) 0.047(5) -0.006(3) 0.012(3) -0.003(3)
C42 0.066(4) 0.058(4) 0.053(5) 0.005(4) 0.012(4) -0.002(3)
C43 0.080(5) 0.076(5) 0.057(6) -0.006(4) 0.012(5) 0.011(4)
C44 0.102(6) 0.091(6) 0.056(6) -0.013(4) 0.021(5) -0.013(5)
C45 0.067(5) 0.109(6) 0.059(6) -0.009(5) 0.002(4) -0.006(4)
C46 0.055(4) 0.084(5) 0.060(6) -0.009(4) 0.006(4) 0.001(4)
C51 0.056(3) 0.053(4) 0.055(5) 0.000(4) 0.005(3) 0.001(3)
C52 0.070(4) 0.061(5) 0.062(6) 0.009(4) 0.012(4) 0.003(3)
C53 0.098(5) 0.046(4) 0.082(7) 0.023(4) 0.011(5) -0.006(4)
C54 0.106(6) 0.049(5) 0.086(7) -0.012(5) 0.015(5) 0.006(4)
C55 0.096(5) 0.066(5) 0.064(6) -0.020(4) 0.018(4) 0.012(4)
C56 0.078(4) 0.066(5) 0.065(6) -0.009(4) 0.021(4) -0.004(4)
C61 0.051(3) 0.055(4) 0.037(4) 0.003(3) 0.013(3) 0.003(3)
C62 0.071(5) 0.088(5) 0.056(6) -0.021(4) 0.015(4) -0.010(4)
C63 0.089(6) 0.141(8) 0.062(6) -0.045(5) 0.020(5) -0.030(5)
C64 0.067(5) 0.174(9) 0.071(7) -0.035(7) 0.012(5) -0.023(6)
C65 0.067(5) 0.129(7) 0.072(7) -0.001(6) 0.010(5) 0.022(5)
C66 0.060(4) 0.089(5) 0.051(5) -0.008(4) 0.003(4) 0.007(4)
C71 0.049(3) 0.044(3) 0.050(5) -0.004(3) 0.014(3) 0.001(3)
C72 0.064(4) 0.055(4) 0.062(5) 0.005(4) 0.021(4) -0.002(3)
C73 0.076(5) 0.076(5) 0.061(6) 0.006(4) 0.019(4) 0.011(4)
C74 0.100(6) 0.068(5) 0.058(6) 0.015(4) 0.027(5) 0.022(4)
C75 0.074(5) 0.060(4) 0.079(7) 0.008(4) 0.024(5) -0.007(4)
C76 0.072(4) 0.052(4) 0.054(5) 0.007(4) 0.015(4) -0.003(3)

loop_
_atom_type_symbol
_atom_type_description
_atom_type_scat_dispersion_real
_atom_type_scat_dispersion_imag
_atom_type_scat_source
C C 0.0030 0.0020 'International Tables Vol C Tables 4.2.6.8 and 6.1.1.4'
H H 0.0000 0.0000 'International Tables Vol C Tables 4.2.6.8 and 6.1.1.4'
P P 0.1020 0.0940 'International Tables Vol C Tables 4.2.6.8 and 6.1.1.4'
Cl Cl 0.1480 0.1590 'International Tables Vol C Tables 4.2.6.8 and 6.1.1.4'
Pd Pd -0.9990 1.0070 'International Tables Vol C Tables 4.2.6.8 and 6.1.1.4'
Ag Ag -0.8970 1.1020 'International Tables Vol C Tables 4.2.6.8 and 6.1.1.4'

loop_
_geom_angle_atom_site_label_1
_geom_angle_atom_site_label_2
_geom_angle_atom_site_label_3
_geom_angle
C13 Ag1 C4 122.5(3)
C13 Ag1 Cl1 119.9(2)
C4 Ag1 Cl1 117.63(18)
C13 Ag1 C5 100.9(3)
C4 Ag1 C5 25.7(2)
Cl1 Ag1 C5 136.6(3)
C13 Ag1 C14 25.6(2)
C4 Ag1 C14 101.0(3)
Cl1 Ag1 C14 138.7(2)
C5 Ag1 C14 84.7(3)
C13 Ag1 Pd2 39.31(19)
C4 Ag1 Pd2 151.29(17)
Cl1 Ag1 Pd2 84.85(6)
C5 Ag1 Pd2 125.7(3)
C14 Ag1 Pd2 64.8(2)
C13 Ag1 Pd1 151.17(19)
C4 Ag1 Pd1 38.19(17)
Cl1 Ag1 Pd1 83.61(6)
C5 Ag1 Pd1 63.8(3)
C14 Ag1 Pd1 125.6(2)
Pd2 Ag1 Pd1 168.42(2)
C4 Pd1 C2B 128.0(6)
C4 Pd1 C1 161.4(3)
C2B Pd1 C1 34.5(6)
C4 Pd1 C3 94.1(3)
C2B Pd1 C3 35.1(6)
C1 Pd1 C3 67.5(3)
C4 Pd1 C2A 128.7(5)
C2B Pd1 C2A 23.7(5)
C1 Pd1 C2A 33.5(5)
C3 Pd1 C2A 39.2(5)
C4 Pd1 P1 102.7(2)
C2B Pd1 P1 128.5(6)
C1 Pd1 P1 95.8(2)
C3 Pd1 P1 163.2(2)
C2A Pd1 P1 125.2(4)
C4 Pd1 Ag1 46.2(2)
C2B Pd1 Ag1 118.9(7)
C1 Pd1 Ag1 127.7(3)
C3 Pd1 Ag1 90.0(3)
C2A Pd1 Ag1 101.4(6)
P1 Pd1 Ag1 101.60(5)
C13 Pd2 C11 128.1(4)
C13 Pd2 C12 93.4(3)
C11 Pd2 C12 36.7(3)
C13 Pd2 C10 161.6(3)
C11 Pd2 C10 34.9(4)
C12 Pd2 C10 68.4(3)
C13 Pd2 P2 101.1(2)
C11 Pd2 P2 130.0(4)
C12 Pd2 P2 165.1(3)
C10 Pd2 P2 97.0(2)
C13 Pd2 Ag1 47.0(2)
C11 Pd2 Ag1 106.2(4)
C12 Pd2 Ag1 91.4(3)
C10 Pd2 Ag1 131.7(3)
P2 Pd2 Ag1 101.09(5)
C21 P1 C41 104.4(3)
C21 P1 C31 102.8(3)
C41 P1 C31 103.8(3)
C21 P1 Pd1 111.6(2)
C41 P1 Pd1 112.65(18)
C31 P1 Pd1 120.1(2)
C71 P2 C61 104.8(3)
C71 P2 C51 103.4(3)
C61 P2 C51 105.0(3)
C71 P2 Pd2 111.41(18)
C61 P2 Pd2 112.6(2)
C51 P2 Pd2 118.4(2)
C2A C1 C2B 40.9(9)
C2A C1 Pd1 73.8(8)
C2B C1 Pd1 68.7(8)
C2B C2A C1 70(2)
C2B C2A C3 60.5(19)
C1 C2A C3 125.0(18)
C2B C2A Pd1 71.4(16)
C1 C2A Pd1 72.7(8)
C3 C2A Pd1 70.0(7)
C2A C2B C1 69(2)
C2A C2B C3 83(2)
C1 C2B C3 142(2)
C2A C2B Pd1 84.9(18)
C1 C2B Pd1 76.8(9)
C3 C2B Pd1 76.5(9)
C2B C3 C2A 36.7(10)
C2B C3 Pd1 68.5(8)
C2A C3 Pd1 70.8(6)
C5 C4 Pd1 173.2(9)
C5 C4 Ag1 85.3(7)
Pd1 C4 Ag1 95.6(3)
C4 C5 C6 177.5(12)
C4 C5 Ag1 69.0(6)
C6 C5 Ag1 108.7(7)
C7 C6 C5 115.2(10)
C6 C7 C8 117.9(5)
C9 C8 C7 117.4(5)
C11 C10 Pd2 70.8(6)
C10 C11 C12 134.0(12)
C10 C11 Pd2 74.3(5)
C12 C11 Pd2 72.6(5)
C11 C12 Pd2 70.7(4)
C14 C13 Pd2 173.3(8)
C14 C13 Ag1 88.5(7)
Pd2 C13 Ag1 93.7(3)
C13 C14 C15 172.0(11)
C13 C14 Ag1 65.9(6)
C15 C14 Ag1 120.5(8)
C16 C15 C14 113.3(9)
C15 C16 C17 116.5(5)
C18 C17 C16 117.0(5)
C22 C21 C26 117.5(6)
C22 C21 P1 123.6(5)
C26 C21 P1 118.9(4)
C21 C22 C23 120.6(6)
C24 C23 C22 120.1(6)
C25 C24 C23 120.6(7)
C24 C25 C26 118.9(7)
C25 C26 C21 122.3(6)
C32 C31 C36 122.0(6)
C32 C31 P1 121.1(5)
C36 C31 P1 116.7(5)
C31 C32 C33 119.1(8)
C34 C33 C32 119.9(9)
C35 C34 C33 120.5(9)
C34 C35 C36 120.9(9)
C31 C36 C35 117.4(8)
C42 C41 C46 118.0(6)
C42 C41 P1 122.7(5)
C46 C41 P1 119.1(5)
C41 C42 C43 121.1(7)
C44 C43 C42 120.0(7)
C43 C44 C45 121.0(7)
C46 C45 C44 117.1(7)
C45 C46 C41 122.9(6)
C52 C51 C56 119.0(6)
C52 C51 P2 120.1(5)
C56 C51 P2 120.9(5)
C51 C52 C53 119.0(7)
C54 C53 C52 122.3(7)
C53 C54 C55 119.0(7)
C54 C55 C56 121.5(7)
C55 C56 C51 119.3(7)
C62 C61 C66 118.2(6)
C62 C61 P2 119.1(5)
C66 C61 P2 122.6(5)
C61 C62 C63 121.7(6)
C64 C63 C62 120.0(7)
C65 C64 C63 119.2(8)
C64 C65 C66 121.1(7)
C61 C66 C65 119.7(7)
C76 C71 C72 117.9(6)
C76 C71 P2 123.2(5)
C72 C71 P2 118.8(4)
C73 C72 C71 121.5(6)
C72 C73 C74 119.3(7)
C75 C74 C73 119.6(7)
C74 C75 C76 121.4(7)
C75 C76 C71 120.4(7)

loop_
_geom_bond_atom_site_label_1
_geom_bond_atom_site_label_2
_geom_bond_distance
Ag1 C13 2.374(7)
Ag1 C4 2.396(7)
Ag1 Cl1 2.4788(19)
Ag1 C5 2.558(10)
Ag1 C14 2.600(9)
Ag1 Pd2 3.2410(11)
Ag1 Pd1 3.3057(11)
Pd1 C4 2.054(7)
Pd1 C2B 2.071(16)
Pd1 C1 2.164(7)
Pd1 C3 2.165(6)
Pd1 C2A 2.177(15)
Pd1 P1 2.2887(16)
Pd2 C13 2.058(8)
Pd2 C11 2.135(8)
Pd2 C12 2.158(7)
Pd2 C10 2.177(8)
Pd2 P2 2.2843(15)
P1 C21 1.826(6)
P1 C41 1.827(6)
P1 C31 1.845(6)
P2 C71 1.814(6)
P2 C61 1.825(6)
P2 C51 1.834(6)
C1 C2A 1.250(18)
C1 C2B 1.26(2)
C2A C2B 0.878(19)
C2A C3 1.458(19)
C2B C3 1.28(2)
C4 C5 1.112(10)
C5 C6 1.594(14)
C6 C7 1.438(4)
C7 C8 1.463(4)
C8 C9 1.444(4)
C10 C11 1.294(13)
C11 C12 1.352(12)
C13 C14 1.124(10)
C14 C15 1.481(12)
C15 C16 1.446(4)
C16 C17 1.470(4)
C17 C18 1.436(4)
C21 C22 1.380(7)
C21 C26 1.391(8)
C22 C23 1.382(9)
C23 C24 1.375(9)
C24 C25 1.364(9)
C25 C26 1.372(8)
C31 C32 1.370(10)
C31 C36 1.375(9)
C32 C33 1.387(10)
C33 C34 1.363(12)
C34 C35 1.362(13)
C35 C36 1.400(10)
C41 C42 1.366(8)
C41 C46 1.383(8)
C42 C43 1.382(9)
C43 C44 1.364(10)
C44 C45 1.396(9)
C45 C46 1.381(9)
C51 C52 1.378(8)
C51 C56 1.403(9)
C52 C53 1.392(9)
C53 C54 1.344(10)
C54 C55 1.360(9)
C55 C56 1.380(9)
C61 C62 1.355(8)
C61 C66 1.386(8)
C62 C63 1.380(9)
C63 C64 1.366(10)
C64 C65 1.351(10)
C65 C66 1.390(9)
C71 C76 1.371(8)
C71 C72 1.388(8)
C72 C73 1.370(9)
C73 C74 1.374(9)
C74 C75 1.356(9)
C75 C76 1.368(9)
